data_7702279
loop_
_publ_author_name
'Ley, Morten B.'
'Paskevicius, Mark'
'Schouwink, Pascal'
'Richter, Bo'
'Sheppard, Drew A.'
'Buckley, Craig E.'
'Jensen, Torben R.'

_publ_section_title
;
 Novel solvates M(BH&#x2084;)&#x2083;S(CH&#x2083;)&#x2082; and properties
 of halide-free M(BH&#x2084;)&#x2083; (M = Y or Gd).
;
_journal_issue 35
_journal_name_full 'Dalton transactions (Cambridge, England : 2003)'
_journal_page_first 13333
_journal_page_last 13342
_journal_paper_doi 10.1039/c4dt01125b
_journal_volume 43
_journal_year 2014
_chemical_formula_moiety Y(BH4)3S(CH3)2
_chemical_formula_sum 'C2 H18 B3 S Y'
_chemical_name_common 'Yttrium borohydride dimethyl sulfide complex'
_space_group_IT_number 14
_space_group_name_Hall '-P 2ybc'
_space_group_name_H-M_alt 'P 1 21/c 1'
_symmetry_cell_setting monoclinic
_symmetry_space_group_name_Hall '-P 2ybc'
_symmetry_space_group_name_H-M 'P 1 21/c 1'
_cell_angle_alpha 90.00000
_cell_angle_beta 100.4084(10)
_cell_angle_gamma 90.00000
_cell_formula_units_Z 4
_cell_length_a 5.52621(8)
_cell_length_b 22.3255(3)
_cell_length_c 8.06160(12)
_cell_volume 978.24(2)
_computing_structure_refinement FULLPROF
_diffrn_radiation_type X-ray
_pd_instr_location ' ?'
_pd_meas_2theta_range_inc 0.008402
_pd_meas_2theta_range_max 35.49472
_pd_meas_2theta_range_min 1.86063
_pd_meas_number_of_points 4005
_pd_proc_2theta_range_inc 0.008402
_pd_proc_2theta_range_max 35.5027
_pd_proc_2theta_range_min 1.8686
_pd_proc_ls_pref_orient_corr ' ?'
_pd_proc_ls_prof_R_factor 1.8609
_pd_proc_ls_prof_wR_expected 0.0999
_pd_proc_ls_prof_wR_factor 2.9232
_pd_proc_wavelength 0.822570
_pd_spec_mounting ' ?'
_refine_ls_number_parameters 56
_refine_ls_number_reflns 427
_refine_ls_number_restraints 0
_refine_ls_R_I_factor 4.2709
_cod_data_source_file c4dt01125b2.cif
_cod_data_source_block 1_Y(BH4)3_DMS
_cod_depositor_comments
;
The following automatic conversions were performed:

data item '_symmetry_cell_setting' value 'Monoclinic' was changed to
'monoclinic' in accordance with the
/home/saulius/struct/COD-crude-data/automatic-downloads/DataCite-retrospective/RSC/depositions/lib/dictionaries/cif_core.dic
dictionary named 'cif_core.dic' version 2.4.2 last updated on
2011-04-26.

Automatic conversion script
Id: cif_fix_values 6909 2019-04-08 15:41:33Z antanas 
;
_cod_original_cell_volume 978.24(3)
_cod_database_code 7702279
_pd_proc_ls_prof_cr_factor 9.4682
_pd_proc_ls_prof_cwr_factor 9.3150
_pd_proc_ls_prof_cwr_expected 0.3182
_pd_proc_ls_prof_chi2 856.8841
_pd_proc_ls_prof_echi2 1011.0157

loop_
_symmetry_equiv_pos_as_xyz
x,y,z
-x,y+1/2,-z+1/2
-x,-y,-z
x,-y+1/2,z+1/2

loop_
_atom_site_label
_atom_site_fract_x
_atom_site_fract_y
_atom_site_fract_z
_atom_site_U_iso_or_equiv
_atom_site_occupancy
_atom_site_adp_type
_atom_site_type_symbol
Y1 0.6841(3) 0.33623(6) 0.11608(19) 0.0132(6) 1.00000 Uiso Y
B1 0.166(2) 0.1643(6) 0.5630(14) 0.031(3) 1.00000 Uiso B
H1 0.306(2) 0.1691(6) 0.4761(14) 0.031(3) 1.00000 Uiso H
H2 0.226(2) 0.1271(6) 0.6584(14) 0.031(3) 1.00000 Uiso H
H3 0.152(2) 0.2084(6) 0.6326(14) 0.031(3) 1.00000 Uiso H
H4 -0.022(2) 0.1527(6) 0.4848(14) 0.031(3) 1.00000 Uiso H
B2 0.798(3) 0.0794(6) 0.8103(16) 0.031(3) 1.00000 Uiso B
H1 0.879(3) 0.0322(6) 0.8243(16) 0.031(3) 1.00000 Uiso H
H2 0.954(3) 0.1135(6) 0.8228(16) 0.031(3) 1.00000 Uiso H
H3 0.675(3) 0.0841(6) 0.6809(16) 0.031(3) 1.00000 Uiso H
H4 0.684(3) 0.0876(6) 0.9130(16) 0.031(3) 1.00000 Uiso H
B3 0.325(3) 0.7573(7) 0.1258(20) 0.031(3) 1.00000 Uiso B
H1 0.201(3) 0.7712(7) 0.2179(20) 0.031(3) 1.00000 Uiso H
H2 0.386(3) 0.7088(7) 0.1513(20) 0.031(3) 1.00000 Uiso H
H3 0.219(3) 0.7616(7) -0.0091(20) 0.031(3) 1.00000 Uiso H
H4 0.494(3) 0.7877(7) 0.1432(20) 0.031(3) 1.00000 Uiso H
S1 0.4945(8) 0.0779(2) 0.3570(5) 0.0427(18) 1.00000 Uiso S
C2 0.744(3) 0.0325(6) 0.3027(13) 0.082(4) 1.00000 Uiso C
C3 0.378(2) 0.1119(6) 0.1709(16) 0.082(4) 1.00000 Uiso C
H4 0.845(3) 0.0099(6) 0.4140(13) 0.082(4) 1.00000 Uiso H
H5 0.873(3) 0.0600(6) 0.2473(13) 0.082(4) 1.00000 Uiso H
H6 0.663(3) -0.0014(6) 0.2115(13) 0.082(4) 1.00000 Uiso H
H7 0.226(2) 0.1413(6) 0.1865(16) 0.082(4) 1.00000 Uiso H
H8 0.307(2) 0.0766(6) 0.0809(16) 0.082(4) 1.00000 Uiso H
H9 0.515(2) 0.1382(6) 0.1208(16) 0.082(4) 1.00000 Uiso H

loop_
_atom_type_symbol
_atom_type_scat_Cromer_Mann_a1
_atom_type_scat_Cromer_Mann_b1
_atom_type_scat_Cromer_Mann_a2
_atom_type_scat_Cromer_Mann_b2
_atom_type_scat_Cromer_Mann_a3
_atom_type_scat_Cromer_Mann_b3
_atom_type_scat_Cromer_Mann_a4
_atom_type_scat_Cromer_Mann_b4
_atom_type_scat_Cromer_Mann_c
_atom_type_scat_dispersion_real
_atom_type_scat_dispersion_imag
_atom_type_scat_source
y 17.77600 1.40290 10.29460 12.80060 5.72629 0.12560 3.26588 104.35400 1.91213 -2.95100 3.54200 International_Tables_for_Crystallography_Vol.C(1991)_Tables_6.1.1.4_and_6.1.1.5
b 2.05450 23.21850 1.33260 1.02100 1.09790 60.34980 0.70680 0.14030 -0.19320 0.00000 0.00100 International_Tables_for_Crystallography_Vol.C(1991)_Tables_6.1.1.4_and_6.1.1.5
h 0.49300 10.51090 0.32291 26.12570 0.14019 3.14236 0.04081 57.79970 0.00304 0.00000 0.00000 International_Tables_for_Crystallography_Vol.C(1991)_Tables_6.1.1.4_and_6.1.1.5
s 6.90530 1.46790 5.20340 22.21510 1.43790 0.25360 1.58630 56.17200 0.86690 0.11000 0.12400 International_Tables_for_Crystallography_Vol.C(1991)_Tables_6.1.1.4_and_6.1.1.5
c 2.31000 20.84390 1.02000 10.20750 1.58860 0.56870 0.86500 51.65120 0.21560 0.00200 0.00200 International_Tables_for_Crystallography_Vol.C(1991)_Tables_6.1.1.4_and_6.1.1.5
